data_4134537
loop_
_publ_author_name
'Malapit, Christian A.'
'Borrell, Margarida'
'Milbauer, Michael W.'
'Brigham, Conor E.'
'Sanford, Melanie S.'

_publ_section_title
;
 Nickel-Catalyzed Decarbonylative Amination of Carboxylic Acid Esters.
;
_journal_issue 13
_journal_name_full 'Journal of the American Chemical Society'
_journal_page_first 5918
_journal_page_last 5923
_journal_paper_doi 10.1021/jacs.9b13531
_journal_volume 142
_journal_year 2020
_chemical_formula_moiety 'C38 H58 Ni O P2'
_chemical_formula_sum 'C38 H58 Ni O P2'
_chemical_formula_weight 651.49
_space_group_crystal_system triclinic
_space_group_IT_number 2
_space_group_name_Hall '-P 1'
_space_group_name_H-M_alt 'P -1'
_atom_sites_solution_hydrogens geom
_audit_creation_method SHELXL-2018/3
_cell_angle_alpha 76.737(2)
_cell_angle_beta 78.709(2)
_cell_angle_gamma 79.504(2)
_cell_formula_units_Z 2
_cell_length_a 8.8378(2)
_cell_length_b 12.4920(3)
_cell_length_c 16.4162(3)
_cell_measurement_reflns_used 20405
_cell_measurement_temperature 85(2)
_cell_measurement_theta_max 68.8030
_cell_measurement_theta_min 3.6500
_cell_volume 1711.92(7)
_computing_cell_refinement 'CrysAlisPro 1.171.38.41 (Rigaku OD, 2015)'
_computing_data_collection 'CrysAlisPro 1.171.38.41 (Rigaku OD, 2015)'
_computing_data_reduction 'CrysAlisPro 1.171.38.41 (Rigaku OD, 2015)'
_computing_molecular_graphics 'Bruker SHELXTL'
_computing_publication_material 'Bruker SHELXTL'
_computing_structure_refinement 'SHELXL-2018/3 (Sheldrick, 2008)'
_computing_structure_solution 'SHELXT (Sheldrick, 2014)'
_diffrn_ambient_temperature 85(2)
_diffrn_measured_fraction_theta_full 0.978
_diffrn_measured_fraction_theta_max 0.966
_diffrn_measurement_device_type 'Rigaku Saturn 944+ CCD'
_diffrn_measurement_method '\w scans'
_diffrn_radiation_type CuK\a
_diffrn_radiation_wavelength 1.54184
_diffrn_reflns_av_R_equivalents 0.0469
_diffrn_reflns_av_unetI/netI 0.0274
_diffrn_reflns_Laue_measured_fraction_full 0.978
_diffrn_reflns_Laue_measured_fraction_max 0.966
_diffrn_reflns_limit_h_max 10
_diffrn_reflns_limit_h_min -10
_diffrn_reflns_limit_k_max 14
_diffrn_reflns_limit_k_min -15
_diffrn_reflns_limit_l_max 19
_diffrn_reflns_limit_l_min -19
_diffrn_reflns_number 24996
_diffrn_reflns_point_group_measured_fraction_full 0.978
_diffrn_reflns_point_group_measured_fraction_max 0.966
_diffrn_reflns_theta_full 67.684
_diffrn_reflns_theta_max 69.305
_diffrn_reflns_theta_min 2.802
_diffrn_source 'micro-focus rotating anode'
_exptl_absorpt_coefficient_mu 1.902
_exptl_absorpt_correction_T_max 1.00000
_exptl_absorpt_correction_T_min 0.72810
_exptl_absorpt_correction_type multi-scan
_exptl_absorpt_process_details
; 
CrysAlisPro 1.171.38.41 (Rigaku Oxford Diffraction, 2015) 
Empirical absorption correction using spherical harmonics, 
 implemented in SCALE3 ABSPACK scaling algorithm. 
;
_exptl_crystal_colour orange
_exptl_crystal_density_diffrn 1.264
_exptl_crystal_description block
_exptl_crystal_F_000 704
_exptl_crystal_size_max 0.160
_exptl_crystal_size_mid 0.140
_exptl_crystal_size_min 0.100
_refine_diff_density_max 0.621
_refine_diff_density_min -0.510
_refine_diff_density_rms 0.105
_refine_ls_extinction_coef 0.0083(4)
_refine_ls_extinction_expression Fc^*^=kFc[1+0.001xFc^2^\l^3^/sin(2\q)]^-1/4^
_refine_ls_extinction_method 'SHELXL-2018/3 (Sheldrick 2018)'
_refine_ls_goodness_of_fit_ref 1.062
_refine_ls_hydrogen_treatment constr
_refine_ls_matrix_type full
_refine_ls_number_parameters 380
_refine_ls_number_reflns 6173
_refine_ls_number_restraints 0
_refine_ls_restrained_S_all 1.062
_refine_ls_R_factor_all 0.0411
_refine_ls_R_factor_gt 0.0407
_refine_ls_shift/su_max 0.001
_refine_ls_shift/su_mean 0.000
_refine_ls_structure_factor_coef Fsqd
_refine_ls_weighting_details 'w=1/[\s^2^(Fo^2^)+(0.0729P)^2^+0.8453P] where P=(Fo^2^+2Fc^2^)/3'
_refine_ls_weighting_scheme calc
_refine_ls_wR_factor_gt 0.1111
_refine_ls_wR_factor_ref 0.1115
_reflns_Friedel_coverage 0.000
_reflns_number_gt 6073
_reflns_number_total 6173
_reflns_threshold_expression 'I > 2\s(I)'
_cod_data_source_file ja9b13531_si_001.cif
_cod_data_source_block mwm1040
_cod_depositor_comments 'Adding full bibliography for 4134537--4134538.cif.'
_cod_database_code 4134537
_shelx_shelxl_version_number 2018/3
_shelx_space_group_comment
; 
The symmetry employed for this shelxl refinement is uniquely defined 
by the following loop, which should always be used as a source of 
symmetry information in preference to the above space-group names. 
They are only intended as comments. 
;
_shelx_estimated_absorpt_t_min 0.751
_shelx_estimated_absorpt_t_max 0.833

loop_
_space_group_symop_operation_xyz
'x, y, z'
'-x, -y, -z'

loop_
_atom_site_label
_atom_site_type_symbol
_atom_site_fract_x
_atom_site_fract_y
_atom_site_fract_z
_atom_site_U_iso_or_equiv
_atom_site_adp_type
_atom_site_occupancy
_atom_site_site_symmetry_order
_atom_site_calc_flag
_atom_site_refinement_flags_posn
_atom_site_refinement_flags_adp
_atom_site_refinement_flags_occupancy
_atom_site_disorder_assembly
_atom_site_disorder_group
O1 O 0.42271(13) 0.17816(10) 0.70498(7) 0.0197(3) Uani 1 1 d . . . . .
Ni1 Ni 0.55967(3) 0.26803(2) 0.72417(2) 0.01456(12) Uani 1 1 d . . . . .
P1 P 0.72279(4) 0.36545(3) 0.74029(2) 0.01424(13) Uani 1 1 d . . . . .
P2 P 0.75211(4) 0.12985(3) 0.70954(2) 0.01357(12) Uani 1 1 d . . . . .
C1 C 0.74510(18) 0.50519(13) 0.67369(10) 0.0165(3) Uani 1 1 d . . . . .
H1 H 0.845759 0.523287 0.682326 0.020 Uiso 1 1 calc R U . . .
C2 C 0.76157(19) 0.50575(14) 0.57868(10) 0.0180(3) Uani 1 1 d . . . . .
H2A H 0.844836 0.445682 0.563442 0.022 Uiso 1 1 calc R U . . .
H2B H 0.662686 0.491605 0.566196 0.022 Uiso 1 1 calc R U . . .
C3 C 0.80142(19) 0.61773(14) 0.52576(11) 0.0201(4) Uani 1 1 d . . . . .
H3A H 0.903710 0.629379 0.535572 0.024 Uiso 1 1 calc R U . . .
H3B H 0.809831 0.617108 0.464836 0.024 Uiso 1 1 calc R U . . .
C4 C 0.6776(2) 0.71318(15) 0.54849(11) 0.0231(4) Uani 1 1 d . . . . .
H4A H 0.577486 0.705843 0.533232 0.028 Uiso 1 1 calc R U . . .
H4B H 0.709353 0.784724 0.515575 0.028 Uiso 1 1 calc R U . . .
C5 C 0.6555(2) 0.71288(14) 0.64311(11) 0.0214(4) Uani 1 1 d . . . . .
H5A H 0.569530 0.771986 0.657068 0.026 Uiso 1 1 calc R U . . .
H5B H 0.751844 0.729592 0.656786 0.026 Uiso 1 1 calc R U . . .
C6 C 0.61799(19) 0.60040(14) 0.69740(10) 0.0180(3) Uani 1 1 d . . . . .
H6A H 0.515765 0.587253 0.688598 0.022 Uiso 1 1 calc R U . . .
H6B H 0.610946 0.601712 0.758109 0.022 Uiso 1 1 calc R U . . .
C7 C 0.69593(18) 0.38900(14) 0.84967(10) 0.0165(3) Uani 1 1 d . . . . .
H7 H 0.596000 0.440573 0.858119 0.020 Uiso 1 1 calc R U . . .
C8 C 0.6760(2) 0.28139(14) 0.91542(10) 0.0206(4) Uani 1 1 d . . . . .
H8A H 0.588609 0.248771 0.905773 0.025 Uiso 1 1 calc R U . . .
H8B H 0.772033 0.227118 0.908611 0.025 Uiso 1 1 calc R U . . .
C9 C 0.6434(2) 0.30340(16) 1.00533(11) 0.0257(4) Uani 1 1 d . . . . .
H9A H 0.541332 0.350914 1.014000 0.031 Uiso 1 1 calc R U . . .
H9B H 0.637369 0.232057 1.046452 0.031 Uiso 1 1 calc R U . . .
C10 C 0.7696(2) 0.36036(17) 1.02207(12) 0.0302(4) Uani 1 1 d . . . . .
H10A H 0.869587 0.309460 1.019884 0.036 Uiso 1 1 calc R U . . .
H10B H 0.741086 0.377536 1.079554 0.036 Uiso 1 1 calc R U . . .
C11 C 0.7895(2) 0.46741(16) 0.95670(12) 0.0257(4) Uani 1 1 d . . . . .
H11A H 0.876192 0.500389 0.966815 0.031 Uiso 1 1 calc R U . . .
H11B H 0.693123 0.521408 0.963106 0.031 Uiso 1 1 calc R U . . .
C12 C 0.8240(2) 0.44542(15) 0.86670(11) 0.0207(4) Uani 1 1 d . . . . .
H12A H 0.925601 0.397193 0.858590 0.025 Uiso 1 1 calc R U . . .
H12B H 0.831374 0.516614 0.825530 0.025 Uiso 1 1 calc R U . . .
C13 C 0.92387(18) 0.29059(14) 0.71897(10) 0.0179(3) Uani 1 1 d . . . . .
H13A H 0.969385 0.317344 0.659203 0.021 Uiso 1 1 calc R U . . .
H13B H 0.988810 0.308261 0.755524 0.021 Uiso 1 1 calc R U . . .
C14 C 0.92903(18) 0.16422(14) 0.73514(10) 0.0174(3) Uani 1 1 d . . . . .
H14A H 0.937040 0.131929 0.795399 0.021 Uiso 1 1 calc R U . . .
H14B H 1.022216 0.131644 0.699773 0.021 Uiso 1 1 calc R U . . .
C15 C 0.71532(18) -0.00462(13) 0.77817(10) 0.0155(3) Uani 1 1 d . . . . .
H15 H 0.619547 -0.022767 0.763542 0.019 Uiso 1 1 calc R U . . .
C16 C 0.67526(19) 0.00725(14) 0.87150(10) 0.0185(3) Uani 1 1 d . . . . .
H16A H 0.767300 0.024802 0.889146 0.022 Uiso 1 1 calc R U . . .
H16B H 0.589454 0.069468 0.877531 0.022 Uiso 1 1 calc R U . . .
C17 C 0.6264(2) -0.09921(15) 0.92869(10) 0.0212(4) Uani 1 1 d . . . . .
H17A H 0.529076 -0.113161 0.914233 0.025 Uiso 1 1 calc R U . . .
H17B H 0.605037 -0.090348 0.988451 0.025 Uiso 1 1 calc R U . . .
C18 C 0.7530(2) -0.19858(14) 0.91905(11) 0.0230(4) Uani 1 1 d . . . . .
H18A H 0.846928 -0.188340 0.939218 0.028 Uiso 1 1 calc R U . . .
H18B H 0.715598 -0.267118 0.954474 0.028 Uiso 1 1 calc R U . . .
C19 C 0.7955(2) -0.21107(14) 0.82690(11) 0.0236(4) Uani 1 1 d . . . . .
H19A H 0.704939 -0.230671 0.809159 0.028 Uiso 1 1 calc R U . . .
H19B H 0.882659 -0.272598 0.821823 0.028 Uiso 1 1 calc R U . . .
C20 C 0.84320(19) -0.10400(14) 0.76748(10) 0.0183(3) Uani 1 1 d . . . . .
H20A H 0.941478 -0.089283 0.780308 0.022 Uiso 1 1 calc R U . . .
H20B H 0.861944 -0.113641 0.707960 0.022 Uiso 1 1 calc R U . . .
C21 C 0.80946(18) 0.10123(13) 0.60132(10) 0.0152(3) Uani 1 1 d . . . . .
H21 H 0.898918 0.039322 0.602312 0.018 Uiso 1 1 calc R U . . .
C22 C 0.86529(19) 0.20332(14) 0.53918(10) 0.0180(3) Uani 1 1 d . . . . .
H22A H 0.780658 0.267225 0.539825 0.022 Uiso 1 1 calc R U . . .
H22B H 0.955355 0.222707 0.557498 0.022 Uiso 1 1 calc R U . . .
C23 C 0.91296(19) 0.18179(14) 0.44905(10) 0.0188(3) Uani 1 1 d . . . . .
H23A H 0.946094 0.249698 0.410284 0.023 Uiso 1 1 calc R U . . .
H23B H 1.002793 0.121572 0.447543 0.023 Uiso 1 1 calc R U . . .
C24 C 0.7789(2) 0.14897(15) 0.41864(10) 0.0213(4) Uani 1 1 d . . . . .
H24A H 0.814397 0.132284 0.361245 0.026 Uiso 1 1 calc R U . . .
H24B H 0.692311 0.211663 0.415160 0.026 Uiso 1 1 calc R U . . .
C25 C 0.7211(2) 0.04706(15) 0.47950(10) 0.0211(4) Uani 1 1 d . . . . .
H25A H 0.803784 -0.017809 0.476923 0.025 Uiso 1 1 calc R U . . .
H25B H 0.629027 0.030606 0.461207 0.025 Uiso 1 1 calc R U . . .
C26 C 0.67700(19) 0.06405(15) 0.57126(10) 0.0188(3) Uani 1 1 d . . . . .
H26A H 0.650592 -0.006418 0.608908 0.023 Uiso 1 1 calc R U . . .
H26B H 0.583268 0.120797 0.575660 0.023 Uiso 1 1 calc R U . . .
C27 C 0.39642(19) 0.39216(14) 0.72939(10) 0.0172(3) Uani 1 1 d . . . . .
C28 C 0.31556(19) 0.43137(14) 0.80093(11) 0.0192(3) Uani 1 1 d . . . . .
H28 H 0.346272 0.398091 0.854430 0.023 Uiso 1 1 calc R U . . .
C29 C 0.19109(19) 0.51778(15) 0.79679(11) 0.0213(4) Uani 1 1 d . . . . .
H29 H 0.137827 0.541730 0.847077 0.026 Uiso 1 1 calc R U . . .
C30 C 0.1446(2) 0.56910(15) 0.71912(11) 0.0225(4) Uani 1 1 d . . . . .
H30 H 0.061654 0.629333 0.715714 0.027 Uiso 1 1 calc R U . . .
C31 C 0.2212(2) 0.53094(15) 0.64697(11) 0.0213(4) Uani 1 1 d . . . . .
H31 H 0.189968 0.564509 0.593636 0.026 Uiso 1 1 calc R U . . .
C32 C 0.34419(19) 0.44327(14) 0.65236(11) 0.0197(3) Uani 1 1 d . . . . .
H32 H 0.394146 0.417376 0.602313 0.024 Uiso 1 1 calc R U . . .
C33 C 0.33861(18) 0.11291(15) 0.76301(10) 0.0187(3) Uani 1 1 d . . . . .
C34 C 0.31568(19) 0.01014(15) 0.74699(11) 0.0221(4) Uani 1 1 d . . . . .
H34 H 0.359073 -0.008307 0.693406 0.027 Uiso 1 1 calc R U . . .
C35 C 0.2322(2) -0.06350(15) 0.80703(12) 0.0248(4) Uani 1 1 d . . . . .
H35 H 0.221753 -0.132234 0.794722 0.030 Uiso 1 1 calc R U . . .
C36 C 0.1638(2) -0.03816(16) 0.88491(12) 0.0264(4) Uani 1 1 d . . . . .
H36 H 0.104822 -0.088227 0.925801 0.032 Uiso 1 1 calc R U . . .
C37 C 0.1829(2) 0.06184(16) 0.90216(11) 0.0251(4) Uani 1 1 d . . . . .
H37 H 0.135905 0.079943 0.955421 0.030 Uiso 1 1 calc R U . . .
C38 C 0.2692(2) 0.13616(15) 0.84331(11) 0.0226(4) Uani 1 1 d . . . . .
H38 H 0.281579 0.203395 0.857342 0.027 Uiso 1 1 calc R U . . .

loop_
_atom_site_aniso_label
_atom_site_aniso_U_11
_atom_site_aniso_U_22
_atom_site_aniso_U_33
_atom_site_aniso_U_23
_atom_site_aniso_U_13
_atom_site_aniso_U_12
O1 0.0175(6) 0.0210(6) 0.0226(6) -0.0058(5) -0.0022(5) -0.0069(5)
Ni1 0.01037(17) 0.01324(18) 0.02163(18) -0.00630(12) -0.00230(11) -0.00239(12)
P1 0.0117(2) 0.0127(2) 0.0194(2) -0.00462(16) -0.00180(15) -0.00343(16)
P2 0.0117(2) 0.0120(2) 0.0177(2) -0.00417(15) -0.00186(15) -0.00242(15)
C1 0.0141(7) 0.0146(8) 0.0221(8) -0.0047(6) -0.0026(6) -0.0045(6)
C2 0.0163(8) 0.0167(8) 0.0224(8) -0.0065(6) -0.0009(6) -0.0047(6)
C3 0.0193(8) 0.0195(9) 0.0225(8) -0.0037(7) -0.0016(6) -0.0075(7)
C4 0.0257(9) 0.0173(9) 0.0260(9) -0.0019(7) -0.0041(7) -0.0055(7)
C5 0.0219(8) 0.0143(8) 0.0285(9) -0.0054(7) -0.0023(7) -0.0041(7)
C6 0.0176(8) 0.0147(8) 0.0218(8) -0.0050(6) -0.0008(6) -0.0035(6)
C7 0.0155(7) 0.0155(8) 0.0208(8) -0.0063(6) -0.0034(6) -0.0039(6)
C8 0.0231(8) 0.0173(8) 0.0231(8) -0.0044(7) -0.0043(7) -0.0063(7)
C9 0.0318(10) 0.0269(10) 0.0209(8) -0.0040(7) -0.0034(7) -0.0124(8)
C10 0.0393(11) 0.0334(11) 0.0239(9) -0.0056(8) -0.0104(8) -0.0151(9)
C11 0.0278(9) 0.0254(10) 0.0298(9) -0.0107(8) -0.0077(7) -0.0090(8)
C12 0.0203(8) 0.0193(9) 0.0256(8) -0.0055(7) -0.0059(7) -0.0071(7)
C13 0.0124(7) 0.0179(8) 0.0244(8) -0.0066(6) -0.0018(6) -0.0034(6)
C14 0.0118(7) 0.0172(8) 0.0235(8) -0.0049(6) -0.0030(6) -0.0022(6)
C15 0.0130(7) 0.0154(8) 0.0189(8) -0.0046(6) -0.0016(6) -0.0039(6)
C16 0.0186(8) 0.0173(8) 0.0195(8) -0.0059(6) -0.0002(6) -0.0025(7)
C17 0.0224(8) 0.0211(9) 0.0191(8) -0.0035(7) 0.0011(6) -0.0061(7)
C18 0.0301(9) 0.0161(8) 0.0219(8) -0.0005(7) -0.0037(7) -0.0053(7)
C19 0.0333(10) 0.0137(8) 0.0233(8) -0.0042(7) -0.0023(7) -0.0036(7)
C20 0.0196(8) 0.0144(8) 0.0202(8) -0.0046(6) -0.0009(6) -0.0016(7)
C21 0.0144(7) 0.0129(8) 0.0183(7) -0.0044(6) -0.0004(6) -0.0027(6)
C22 0.0191(8) 0.0145(8) 0.0201(8) -0.0047(6) 0.0012(6) -0.0049(6)
C23 0.0190(8) 0.0172(8) 0.0192(8) -0.0043(6) 0.0017(6) -0.0043(6)
C24 0.0197(8) 0.0250(9) 0.0190(8) -0.0059(7) -0.0003(6) -0.0038(7)
C25 0.0206(8) 0.0246(9) 0.0206(8) -0.0071(7) -0.0012(6) -0.0088(7)
C26 0.0165(8) 0.0218(9) 0.0193(8) -0.0047(6) -0.0003(6) -0.0077(7)
C27 0.0146(7) 0.0150(8) 0.0237(8) -0.0033(6) -0.0035(6) -0.0065(6)
C28 0.0154(8) 0.0170(8) 0.0256(8) -0.0038(7) -0.0037(6) -0.0037(6)
C29 0.0162(8) 0.0233(9) 0.0261(8) -0.0108(7) 0.0003(6) -0.0038(7)
C30 0.0167(8) 0.0216(9) 0.0296(9) -0.0071(7) -0.0036(7) -0.0012(7)
C31 0.0209(8) 0.0205(9) 0.0233(8) -0.0033(7) -0.0070(7) -0.0025(7)
C32 0.0164(8) 0.0199(9) 0.0244(8) -0.0070(7) -0.0023(6) -0.0042(7)
C33 0.0101(7) 0.0232(9) 0.0236(8) -0.0043(7) -0.0047(6) -0.0029(6)
C34 0.0170(8) 0.0236(9) 0.0287(9) -0.0099(7) -0.0064(7) -0.0014(7)
C35 0.0187(8) 0.0208(9) 0.0370(10) -0.0047(7) -0.0088(7) -0.0048(7)
C36 0.0210(9) 0.0274(10) 0.0303(9) 0.0016(7) -0.0067(7) -0.0086(7)
C37 0.0238(9) 0.0316(10) 0.0211(8) -0.0047(7) -0.0028(7) -0.0088(8)
C38 0.0216(8) 0.0228(9) 0.0246(8) -0.0064(7) -0.0026(7) -0.0060(7)

loop_
_atom_type_symbol
_atom_type_description
_atom_type_scat_dispersion_real
_atom_type_scat_dispersion_imag
_atom_type_scat_source
C C 0.0181 0.0091 'International Tables Vol C Tables 4.2.6.8 and 6.1.1.4'
H H 0.0000 0.0000 'International Tables Vol C Tables 4.2.6.8 and 6.1.1.4'
O O 0.0492 0.0322 'International Tables Vol C Tables 4.2.6.8 and 6.1.1.4'
P P 0.2955 0.4335 'International Tables Vol C Tables 4.2.6.8 and 6.1.1.4'
Ni Ni -3.0029 0.5091 'International Tables Vol C Tables 4.2.6.8 and 6.1.1.4'

loop_
_geom_angle_atom_site_label_1
_geom_angle_atom_site_label_2
_geom_angle_atom_site_label_3
_geom_angle
_geom_angle_site_symmetry_1
_geom_angle_site_symmetry_3
_geom_angle_publ_flag
C33 O1 Ni1 126.42(10) . . ?
O1 Ni1 C27 92.09(6) . . ?
O1 Ni1 P1 176.80(4) . . ?
C27 Ni1 P1 90.22(5) . . ?
O1 Ni1 P2 88.28(4) . . ?
C27 Ni1 P2 176.34(5) . . ?
P1 Ni1 P2 89.272(17) . . ?
C7 P1 C1 103.41(7) . . ?
C7 P1 C13 106.18(7) . . ?
C1 P1 C13 101.15(7) . . ?
C7 P1 Ni1 112.78(5) . . ?
C1 P1 Ni1 122.37(5) . . ?
C13 P1 Ni1 109.39(5) . . ?
C15 P2 C14 107.05(7) . . ?
C15 P2 C21 105.06(7) . . ?
C14 P2 C21 105.02(7) . . ?
C15 P2 Ni1 114.62(5) . . ?
C14 P2 Ni1 109.13(6) . . ?
C21 P2 Ni1 115.25(5) . . ?
C2 C1 C6 109.79(13) . . ?
C2 C1 P1 112.14(11) . . ?
C6 C1 P1 115.36(11) . . ?
C2 C1 H1 106.3 . . ?
C6 C1 H1 106.3 . . ?
P1 C1 H1 106.3 . . ?
C3 C2 C1 110.42(13) . . ?
C3 C2 H2A 109.6 . . ?
C1 C2 H2A 109.6 . . ?
C3 C2 H2B 109.6 . . ?
C1 C2 H2B 109.6 . . ?
H2A C2 H2B 108.1 . . ?
C4 C3 C2 111.36(13) . . ?
C4 C3 H3A 109.4 . . ?
C2 C3 H3A 109.4 . . ?
C4 C3 H3B 109.4 . . ?
C2 C3 H3B 109.4 . . ?
H3A C3 H3B 108.0 . . ?
C3 C4 C5 110.73(14) . . ?
C3 C4 H4A 109.5 . . ?
C5 C4 H4A 109.5 . . ?
C3 C4 H4B 109.5 . . ?
C5 C4 H4B 109.5 . . ?
H4A C4 H4B 108.1 . . ?
C4 C5 C6 111.74(14) . . ?
C4 C5 H5A 109.3 . . ?
C6 C5 H5A 109.3 . . ?
C4 C5 H5B 109.3 . . ?
C6 C5 H5B 109.3 . . ?
H5A C5 H5B 107.9 . . ?
C5 C6 C1 110.74(13) . . ?
C5 C6 H6A 109.5 . . ?
C1 C6 H6A 109.5 . . ?
C5 C6 H6B 109.5 . . ?
C1 C6 H6B 109.5 . . ?
H6A C6 H6B 108.1 . . ?
C8 C7 C12 110.56(13) . . ?
C8 C7 P1 111.53(11) . . ?
C12 C7 P1 114.21(11) . . ?
C8 C7 H7 106.7 . . ?
C12 C7 H7 106.7 . . ?
P1 C7 H7 106.7 . . ?
C9 C8 C7 110.97(14) . . ?
C9 C8 H8A 109.4 . . ?
C7 C8 H8A 109.4 . . ?
C9 C8 H8B 109.4 . . ?
C7 C8 H8B 109.4 . . ?
H8A C8 H8B 108.0 . . ?
C10 C9 C8 111.80(14) . . ?
C10 C9 H9A 109.3 . . ?
C8 C9 H9A 109.3 . . ?
C10 C9 H9B 109.3 . . ?
C8 C9 H9B 109.3 . . ?
H9A C9 H9B 107.9 . . ?
C9 C10 C11 110.98(15) . . ?
C9 C10 H10A 109.4 . . ?
C11 C10 H10A 109.4 . . ?
C9 C10 H10B 109.4 . . ?
C11 C10 H10B 109.4 . . ?
H10A C10 H10B 108.0 . . ?
C10 C11 C12 111.07(15) . . ?
C10 C11 H11A 109.4 . . ?
C12 C11 H11A 109.4 . . ?
C10 C11 H11B 109.4 . . ?
C12 C11 H11B 109.4 . . ?
H11A C11 H11B 108.0 . . ?
C11 C12 C7 111.16(13) . . ?
C11 C12 H12A 109.4 . . ?
C7 C12 H12A 109.4 . . ?
C11 C12 H12B 109.4 . . ?
C7 C12 H12B 109.4 . . ?
H12A C12 H12B 108.0 . . ?
C14 C13 P1 112.80(11) . . ?
C14 C13 H13A 109.0 . . ?
P1 C13 H13A 109.0 . . ?
C14 C13 H13B 109.0 . . ?
P1 C13 H13B 109.0 . . ?
H13A C13 H13B 107.8 . . ?
C13 C14 P2 110.36(11) . . ?
C13 C14 H14A 109.6 . . ?
P2 C14 H14A 109.6 . . ?
C13 C14 H14B 109.6 . . ?
P2 C14 H14B 109.6 . . ?
H14A C14 H14B 108.1 . . ?
C20 C15 C16 110.65(13) . . ?
C20 C15 P2 116.36(11) . . ?
C16 C15 P2 109.92(11) . . ?
C20 C15 H15 106.4 . . ?
C16 C15 H15 106.4 . . ?
P2 C15 H15 106.4 . . ?
C17 C16 C15 110.98(13) . . ?
C17 C16 H16A 109.4 . . ?
C15 C16 H16A 109.4 . . ?
C17 C16 H16B 109.4 . . ?
C15 C16 H16B 109.4 . . ?
H16A C16 H16B 108.0 . . ?
C16 C17 C18 111.34(13) . . ?
C16 C17 H17A 109.4 . . ?
C18 C17 H17A 109.4 . . ?
C16 C17 H17B 109.4 . . ?
C18 C17 H17B 109.4 . . ?
H17A C17 H17B 108.0 . . ?
C19 C18 C17 110.89(14) . . ?
C19 C18 H18A 109.5 . . ?
C17 C18 H18A 109.5 . . ?
C19 C18 H18B 109.5 . . ?
C17 C18 H18B 109.5 . . ?
H18A C18 H18B 108.0 . . ?
C18 C19 C20 112.04(14) . . ?
C18 C19 H19A 109.2 . . ?
C20 C19 H19A 109.2 . . ?
C18 C19 H19B 109.2 . . ?
C20 C19 H19B 109.2 . . ?
H19A C19 H19B 107.9 . . ?
C15 C20 C19 110.80(13) . . ?
C15 C20 H20A 109.5 . . ?
C19 C20 H20A 109.5 . . ?
C15 C20 H20B 109.5 . . ?
C19 C20 H20B 109.5 . . ?
H20A C20 H20B 108.1 . . ?
C22 C21 C26 110.65(13) . . ?
C22 C21 P2 110.34(11) . . ?
C26 C21 P2 112.17(10) . . ?
C22 C21 H21 107.8 . . ?
C26 C21 H21 107.8 . . ?
P2 C21 H21 107.8 . . ?
C23 C22 C21 111.32(13) . . ?
C23 C22 H22A 109.4 . . ?
C21 C22 H22A 109.4 . . ?
C23 C22 H22B 109.4 . . ?
C21 C22 H22B 109.4 . . ?
H22A C22 H22B 108.0 . . ?
C24 C23 C22 111.35(13) . . ?
C24 C23 H23A 109.4 . . ?
C22 C23 H23A 109.4 . . ?
C24 C23 H23B 109.4 . . ?
C22 C23 H23B 109.4 . . ?
H23A C23 H23B 108.0 . . ?
C23 C24 C25 110.37(14) . . ?
C23 C24 H24A 109.6 . . ?
C25 C24 H24A 109.6 . . ?
C23 C24 H24B 109.6 . . ?
C25 C24 H24B 109.6 . . ?
H24A C24 H24B 108.1 . . ?
C24 C25 C26 112.24(14) . . ?
C24 C25 H25A 109.2 . . ?
C26 C25 H25A 109.2 . . ?
C24 C25 H25B 109.2 . . ?
C26 C25 H25B 109.2 . . ?
H25A C25 H25B 107.9 . . ?
C25 C26 C21 112.19(13) . . ?
C25 C26 H26A 109.2 . . ?
C21 C26 H26A 109.2 . . ?
C25 C26 H26B 109.2 . . ?
C21 C26 H26B 109.2 . . ?
H26A C26 H26B 107.9 . . ?
C28 C27 C32 116.31(15) . . ?
C28 C27 Ni1 127.94(13) . . ?
C32 C27 Ni1 115.52(12) . . ?
C27 C28 C29 122.27(16) . . ?
C27 C28 H28 118.9 . . ?
C29 C28 H28 118.9 . . ?
C30 C29 C28 120.18(16) . . ?
C30 C29 H29 119.9 . . ?
C28 C29 H29 119.9 . . ?
C31 C30 C29 118.94(16) . . ?
C31 C30 H30 120.5 . . ?
C29 C30 H30 120.5 . . ?
C30 C31 C32 120.17(16) . . ?
C30 C31 H31 119.9 . . ?
C32 C31 H31 119.9 . . ?
C31 C32 C27 122.09(15) . . ?
C31 C32 H32 119.0 . . ?
C27 C32 H32 119.0 . . ?
O1 C33 C38 124.17(16) . . ?
O1 C33 C34 119.57(15) . . ?
C38 C33 C34 116.25(16) . . ?
C35 C34 C33 121.96(16) . . ?
C35 C34 H34 119.0 . . ?
C33 C34 H34 119.0 . . ?
C34 C35 C36 120.66(17) . . ?
C34 C35 H35 119.7 . . ?
C36 C35 H35 119.7 . . ?
C35 C36 C37 118.73(17) . . ?
C35 C36 H36 120.6 . . ?
C37 C36 H36 120.6 . . ?
C36 C37 C38 121.57(17) . . ?
C36 C37 H37 119.2 . . ?
C38 C37 H37 119.2 . . ?
C37 C38 C33 120.81(17) . . ?
C37 C38 H38 119.6 . . ?
C33 C38 H38 119.6 . . ?

loop_
_geom_bond_atom_site_label_1
_geom_bond_atom_site_label_2
_geom_bond_distance
_geom_bond_site_symmetry_2
_geom_bond_publ_flag
O1 C33 1.308(2) . ?
O1 Ni1 1.9056(12) . ?
Ni1 C27 1.9211(17) . ?
Ni1 P1 2.1367(5) . ?
Ni1 P2 2.2115(5) . ?
P1 C7 1.8486(16) . ?
P1 C1 1.8566(17) . ?
P1 C13 1.8591(16) . ?
P2 C15 1.8395(17) . ?
P2 C14 1.8413(16) . ?
P2 C21 1.8476(16) . ?
C1 C2 1.536(2) . ?
C1 C6 1.544(2) . ?
C1 H1 1.0000 . ?
C2 C3 1.529(2) . ?
C2 H2A 0.9900 . ?
C2 H2B 0.9900 . ?
C3 C4 1.526(2) . ?
C3 H3A 0.9900 . ?
C3 H3B 0.9900 . ?
C4 C5 1.526(2) . ?
C4 H4A 0.9900 . ?
C4 H4B 0.9900 . ?
C5 C6 1.536(2) . ?
C5 H5A 0.9900 . ?
C5 H5B 0.9900 . ?
C6 H6A 0.9900 . ?
C6 H6B 0.9900 . ?
C7 C8 1.533(2) . ?
C7 C12 1.536(2) . ?
C7 H7 1.0000 . ?
C8 C9 1.526(2) . ?
C8 H8A 0.9900 . ?
C8 H8B 0.9900 . ?
C9 C10 1.524(3) . ?
C9 H9A 0.9900 . ?
C9 H9B 0.9900 . ?
C10 C11 1.525(3) . ?
C10 H10A 0.9900 . ?
C10 H10B 0.9900 . ?
C11 C12 1.527(2) . ?
C11 H11A 0.9900 . ?
C11 H11B 0.9900 . ?
C12 H12A 0.9900 . ?
C12 H12B 0.9900 . ?
C13 C14 1.533(2) . ?
C13 H13A 0.9900 . ?
C13 H13B 0.9900 . ?
C14 H14A 0.9900 . ?
C14 H14B 0.9900 . ?
C15 C20 1.536(2) . ?
C15 C16 1.539(2) . ?
C15 H15 1.0000 . ?
C16 C17 1.521(2) . ?
C16 H16A 0.9900 . ?
C16 H16B 0.9900 . ?
C17 C18 1.527(3) . ?
C17 H17A 0.9900 . ?
C17 H17B 0.9900 . ?
C18 C19 1.523(2) . ?
C18 H18A 0.9900 . ?
C18 H18B 0.9900 . ?
C19 C20 1.538(2) . ?
C19 H19A 0.9900 . ?
C19 H19B 0.9900 . ?
C20 H20A 0.9900 . ?
C20 H20B 0.9900 . ?
C21 C22 1.532(2) . ?
C21 C26 1.536(2) . ?
C21 H21 1.0000 . ?
C22 C23 1.528(2) . ?
C22 H22A 0.9900 . ?
C22 H22B 0.9900 . ?
C23 C24 1.525(2) . ?
C23 H23A 0.9900 . ?
C23 H23B 0.9900 . ?
C24 C25 1.527(2) . ?
C24 H24A 0.9900 . ?
C24 H24B 0.9900 . ?
C25 C26 1.534(2) . ?
C25 H25A 0.9900 . ?
C25 H25B 0.9900 . ?
C26 H26A 0.9900 . ?
C26 H26B 0.9900 . ?
C27 C28 1.392(2) . ?
C27 C32 1.404(2) . ?
C28 C29 1.394(2) . ?
C28 H28 0.9500 . ?
C29 C30 1.393(3) . ?
C29 H29 0.9500 . ?
C30 C31 1.384(2) . ?
C30 H30 0.9500 . ?
C31 C32 1.396(3) . ?
C31 H31 0.9500 . ?
C32 H32 0.9500 . ?
C33 C38 1.412(2) . ?
C33 C34 1.424(2) . ?
C34 C35 1.381(3) . ?
C34 H34 0.9500 . ?
C35 C36 1.383(3) . ?
C35 H35 0.9500 . ?
C36 C37 1.388(3) . ?
C36 H36 0.9500 . ?
C37 C38 1.391(3) . ?
C37 H37 0.9500 . ?
C38 H38 0.9500 . ?

loop_
_geom_torsion_atom_site_label_1
_geom_torsion_atom_site_label_2
_geom_torsion_atom_site_label_3
_geom_torsion_atom_site_label_4
_geom_torsion
_geom_torsion_site_symmetry_1
_geom_torsion_site_symmetry_2
_geom_torsion_site_symmetry_3
_geom_torsion_site_symmetry_4
_geom_torsion_publ_flag
C7 P1 C1 C2 -177.33(11) . . . . ?
C13 P1 C1 C2 72.86(12) . . . . ?
Ni1 P1 C1 C2 -48.84(13) . . . . ?
C7 P1 C1 C6 -50.63(13) . . . . ?
C13 P1 C1 C6 -160.45(12) . . . . ?
Ni1 P1 C1 C6 77.85(12) . . . . ?
C6 C1 C2 C3 57.94(17) . . . . ?
P1 C1 C2 C3 -172.41(11) . . . . ?
C1 C2 C3 C4 -58.08(18) . . . . ?
C2 C3 C4 C5 56.06(18) . . . . ?
C3 C4 C5 C6 -54.89(19) . . . . ?
C4 C5 C6 C1 55.68(18) . . . . ?
C2 C1 C6 C5 -56.75(17) . . . . ?
P1 C1 C6 C5 175.37(11) . . . . ?
C1 P1 C7 C8 -179.67(11) . . . . ?
C13 P1 C7 C8 -73.64(13) . . . . ?
Ni1 P1 C7 C8 46.14(12) . . . . ?
C1 P1 C7 C12 -53.42(13) . . . . ?
C13 P1 C7 C12 52.61(14) . . . . ?
Ni1 P1 C7 C12 172.39(10) . . . . ?
C12 C7 C8 C9 55.46(18) . . . . ?
P1 C7 C8 C9 -176.31(12) . . . . ?
C7 C8 C9 C10 -55.6(2) . . . . ?
C8 C9 C10 C11 55.5(2) . . . . ?
C9 C10 C11 C12 -55.7(2) . . . . ?
C10 C11 C12 C7 56.4(2) . . . . ?
C8 C7 C12 C11 -56.14(18) . . . . ?
P1 C7 C12 C11 177.10(12) . . . . ?
C7 P1 C13 C14 95.73(12) . . . . ?
C1 P1 C13 C14 -156.62(12) . . . . ?
Ni1 P1 C13 C14 -26.24(13) . . . . ?
P1 C13 C14 P2 33.10(14) . . . . ?
C15 P2 C14 C13 -150.98(11) . . . . ?
C21 P2 C14 C13 97.70(12) . . . . ?
Ni1 P2 C14 C13 -26.40(12) . . . . ?
C14 P2 C15 C20 -61.25(13) . . . . ?
C21 P2 C15 C20 50.04(13) . . . . ?
Ni1 P2 C15 C20 177.57(10) . . . . ?
C14 P2 C15 C16 65.49(12) . . . . ?
C21 P2 C15 C16 176.78(11) . . . . ?
Ni1 P2 C15 C16 -55.69(11) . . . . ?
C20 C15 C16 C17 -56.54(17) . . . . ?
P2 C15 C16 C17 173.58(11) . . . . ?
C15 C16 C17 C18 56.99(18) . . . . ?
C16 C17 C18 C19 -55.93(19) . . . . ?
C17 C18 C19 C20 54.94(19) . . . . ?
C16 C15 C20 C19 55.05(17) . . . . ?
P2 C15 C20 C19 -178.57(11) . . . . ?
C18 C19 C20 C15 -54.84(19) . . . . ?
C15 P2 C21 C22 -172.22(11) . . . . ?
C14 P2 C21 C22 -59.48(12) . . . . ?
Ni1 P2 C21 C22 60.63(12) . . . . ?
C15 P2 C21 C26 63.92(13) . . . . ?
C14 P2 C21 C26 176.65(12) . . . . ?
Ni1 P2 C21 C26 -63.23(12) . . . . ?
C26 C21 C22 C23 -55.09(17) . . . . ?
P2 C21 C22 C23 -179.82(11) . . . . ?
C21 C22 C23 C24 57.75(18) . . . . ?
C22 C23 C24 C25 -56.70(18) . . . . ?
C23 C24 C25 C26 54.47(18) . . . . ?
C24 C25 C26 C21 -53.23(19) . . . . ?
C22 C21 C26 C25 52.87(18) . . . . ?
P2 C21 C26 C25 176.56(11) . . . . ?
C32 C27 C28 C29 -1.0(2) . . . . ?
Ni1 C27 C28 C29 -175.17(13) . . . . ?
C27 C28 C29 C30 -0.8(3) . . . . ?
C28 C29 C30 C31 1.7(3) . . . . ?
C29 C30 C31 C32 -0.8(3) . . . . ?
C30 C31 C32 C27 -1.1(3) . . . . ?
C28 C27 C32 C31 1.9(2) . . . . ?
Ni1 C27 C32 C31 176.84(13) . . . . ?
Ni1 O1 C33 C38 34.9(2) . . . . ?
Ni1 O1 C33 C34 -143.85(13) . . . . ?
O1 C33 C34 C35 177.86(16) . . . . ?
C38 C33 C34 C35 -0.9(2) . . . . ?
C33 C34 C35 C36 1.8(3) . . . . ?
C34 C35 C36 C37 -1.1(3) . . . . ?
C35 C36 C37 C38 -0.2(3) . . . . ?
C36 C37 C38 C33 1.0(3) . . . . ?
O1 C33 C38 C37 -179.17(16) . . . . ?
C34 C33 C38 C37 -0.4(2) . . . . ?
